data_7235368
loop_
_publ_author_name
'Kyprianidou, Eleni J.'
'Lazarides, Theodore'
'Kaziannis, Spyridon'
'Kosmidis, Constantine'
'Itskos, Grigorios'
'Manos, Manolis J.'
'Tasiopoulos, Anastasios J.'

_publ_section_title
;
 Single crystal coordinating solvent exchange as a general method for the
 enhancement of the photoluminescence properties of lanthanide MOFs
;
_journal_issue 15
_journal_name_full 'Journal of Materials Chemistry A'
_journal_page_first 5258
_journal_paper_doi 10.1039/c3ta14489e
_journal_volume 2
_journal_year 2014
_chemical_formula_moiety 'C49 H36 Eu2 N3 O18'
_chemical_formula_sum 'C49 H36 Eu2 N3 O18'
_chemical_formula_weight 1258.73
_space_group_IT_number 15
_space_group_name_Hall '-C 2yc'
_space_group_name_H-M_alt 'C 1 2/c 1'
_symmetry_cell_setting monoclinic
_symmetry_space_group_name_H-M 'C 1 2/c 1'
_atom_sites_solution_hydrogens geom
_atom_sites_solution_primary direct
_atom_sites_solution_secondary difmap
_audit_creation_method SHELXL-97
_cell_angle_alpha 90.00
_cell_angle_beta 99.327(7)
_cell_angle_gamma 90.00
_cell_formula_units_Z 4
_cell_length_a 28.2573(18)
_cell_length_b 14.6878(9)
_cell_length_c 13.6390(8)
_cell_measurement_reflns_used 3103
_cell_measurement_temperature 100(2)
_cell_measurement_theta_max 29.0323
_cell_measurement_theta_min 3.0210
_cell_volume 5585.9(6)
_computing_cell_refinement 'CrysAlis RED'
_computing_data_collection 'CrysAlis CCD'
_computing_data_reduction 'CrysAlis RED'
_computing_molecular_graphics
;
 DIAMOND (Brandenburg, 2006)
 MERCURY (Bruno et al. 2002)
;
_computing_publication_material 'WINGX (Farrugia, 1999)'
_computing_structure_refinement 'SHELXL-97 (Sheldrick, 1997)'
_computing_structure_solution 'SHELXL-97 (Sheldrick, 1997)'
_diffrn_ambient_temperature 100(2)
_diffrn_detector_area_resol_mean 10.4223
_diffrn_measured_fraction_theta_full 0.998
_diffrn_measured_fraction_theta_max 0.998
_diffrn_measurement_device_type 'SuperNova, Dual, Cu at zero, Atlas'
_diffrn_measurement_method '\w scans'
_diffrn_radiation_monochromator mirror
_diffrn_radiation_source 'SuperNova (Mo) X-ray Source'
_diffrn_radiation_type MoK\a
_diffrn_radiation_wavelength 0.71073
_diffrn_reflns_av_R_equivalents 0.0487
_diffrn_reflns_av_sigmaI/netI 0.0597
_diffrn_reflns_limit_h_max 33
_diffrn_reflns_limit_h_min -33
_diffrn_reflns_limit_k_max 17
_diffrn_reflns_limit_k_min -17
_diffrn_reflns_limit_l_max 14
_diffrn_reflns_limit_l_min -16
_diffrn_reflns_number 13447
_diffrn_reflns_theta_full 25.00
_diffrn_reflns_theta_max 25.00
_diffrn_reflns_theta_min 3.03
_exptl_absorpt_coefficient_mu 2.294
_exptl_absorpt_correction_T_max 1.00000
_exptl_absorpt_correction_T_min 0.73729
_exptl_absorpt_correction_type multi-scan
_exptl_absorpt_process_details 'Empirical absorption correction (CrysAlis RED, Oxford Diffraction)'
_exptl_crystal_colour colorless
_exptl_crystal_density_diffrn 1.497
_exptl_crystal_density_method 'not measured'
_exptl_crystal_description plate
_exptl_crystal_F_000 2484
_exptl_crystal_size_max 0.08
_exptl_crystal_size_mid 0.06
_exptl_crystal_size_min 0.04
_refine_diff_density_max 1.868
_refine_diff_density_min -0.926
_refine_diff_density_rms 0.156
_refine_ls_extinction_method none
_refine_ls_goodness_of_fit_ref 1.067
_refine_ls_hydrogen_treatment mixed
_refine_ls_matrix_type full
_refine_ls_number_parameters 356
_refine_ls_number_reflns 4918
_refine_ls_number_restraints 128
_refine_ls_restrained_S_all 1.060
_refine_ls_R_factor_all 0.0752
_refine_ls_R_factor_gt 0.0536
_refine_ls_shift/su_max 0.001
_refine_ls_shift/su_mean 0.000
_refine_ls_structure_factor_coef Fsqd
_refine_ls_weighting_details 'calc w=1/[\s^2^(Fo^2^)+(0.1021P)^2^+0.0000P] where P=(Fo^2^+2Fc^2^)/3'
_refine_ls_weighting_scheme calc
_refine_ls_wR_factor_gt 0.1518
_refine_ls_wR_factor_ref 0.1677
_reflns_number_gt 3534
_reflns_number_total 4918
_reflns_threshold_expression >2sigma(I)
_cod_data_source_file c3ta14489e2.cif
_cod_data_source_block UCY-8-2hp
_cod_depositor_comments
;
The following automatic conversions were performed:

data item '_symmetry_cell_setting' value 'Monoclinic' was changed to
'monoclinic' in accordance with the
/home/saulius/struct/COD-crude-data/automatic-downloads/DataCite-retrospective/RSC/depositions/lib/dictionaries/cif_core.dic
dictionary named 'cif_core.dic' version 2.4.2 last updated on
2011-04-26.

Automatic conversion script
Id: cif_fix_values 6909 2019-04-08 15:41:33Z antanas 
;
_cod_original_sg_symbol_H-M 'C 2/c'
_cod_database_code 7235368

loop_
_symmetry_equiv_pos_as_xyz
'x, y, z'
'-x, y, -z+1/2'
'x+1/2, y+1/2, z'
'-x+1/2, y+1/2, -z+1/2'
'-x, -y, -z'
'x, -y, z-1/2'
'-x+1/2, -y+1/2, -z'
'x+1/2, -y+1/2, z-1/2'

loop_
_atom_site_label
_atom_site_type_symbol
_atom_site_fract_x
_atom_site_fract_y
_atom_site_fract_z
_atom_site_U_iso_or_equiv
_atom_site_adp_type
_atom_site_occupancy
_atom_site_symmetry_multiplicity
_atom_site_calc_flag
_atom_site_refinement_flags
_atom_site_disorder_assembly
_atom_site_disorder_group
C1 C 0.4049(3) 0.2589(8) 0.9747(7) 0.056(2) Uani 1 1 d . . .
C2 C 0.4493(3) 0.2863(7) 0.9367(8) 0.062(3) Uani 1 1 d . . .
C3 C 0.4785(5) 0.2185(8) 0.9033(11) 0.101(5) Uani 1 1 d . . .
H3 H 0.4692 0.1578 0.9030 0.121 Uiso 1 1 calc R . .
C4 C 0.5200(5) 0.2412(9) 0.8716(11) 0.102(5) Uani 1 1 d . . .
H4 H 0.5387 0.1961 0.8491 0.122 Uiso 1 1 calc R . .
C5 C 0.5351(4) 0.3338(9) 0.8727(8) 0.081(3) Uani 1 1 d . . .
C6 C 0.5050(4) 0.4022(9) 0.9018(9) 0.088(4) Uani 1 1 d . . .
H6 H 0.5130 0.4634 0.8987 0.105 Uiso 1 1 calc R . .
C7 C 0.4623(4) 0.3751(8) 0.9357(8) 0.080(3) Uani 1 1 d . . .
H7 H 0.4429 0.4191 0.9577 0.096 Uiso 1 1 calc R . .
C8 C 0.5826(4) 0.3507(9) 0.8455(9) 0.084(4) Uani 1 1 d D . .
C9 C 0.2509(3) 0.0968(5) 0.9082(6) 0.045(2) Uani 1 1 d . . .
C10 C 0.2199(3) 0.0276(5) 0.8506(6) 0.0401(18) Uani 1 1 d . . .
C11 C 0.2378(3) -0.0280(5) 0.7845(6) 0.0426(19) Uani 1 1 d . . .
H11 H 0.2695 -0.0217 0.7752 0.051 Uiso 1 1 calc R . .
C12 C 0.2090(3) -0.0932(6) 0.7316(6) 0.052(2) Uani 1 1 d . . .
C13 C 0.1606(3) -0.1035(7) 0.7456(6) 0.061(3) Uani 1 1 d . . .
H13 H 0.1408 -0.1458 0.7086 0.074 Uiso 1 1 calc R . .
C14 C 0.6432(3) 0.4513(6) 0.8166(7) 0.059(3) Uani 1 1 d . . .
C15 C 0.1719(3) 0.0180(6) 0.8648(6) 0.048(2) Uani 1 1 d . . .
H15 H 0.1595 0.0574 0.9076 0.057 Uiso 1 1 calc R . .
C16 C 0.2275(3) -0.1538(7) 0.6597(7) 0.061(3) Uani 1 1 d . . .
C20 C 0.3802(14) 0.010(3) 1.098(3) 0.307(11) Uani 1 1 d DU . .
H20A H 0.4127 0.0055 1.1340 0.369 Uiso 1 1 calc R . .
H20B H 0.3827 0.0157 1.0281 0.369 Uiso 1 1 calc R . .
C21 C 0.3553(12) -0.078(2) 1.111(3) 0.305(9) Uani 1 1 d DU . .
C22 C 0.3494(11) -0.114(2) 1.203(3) 0.291(9) Uani 1 1 d DU . .
C23 C 0.3118(11) -0.1752(19) 1.180(3) 0.299(9) Uani 1 1 d DU . .
H23 H 0.3054 -0.2024 1.2384 0.359 Uiso 1 1 calc R . .
C24 C 0.2806(13) -0.209(2) 1.099(3) 0.328(10) Uani 1 1 d DU . .
H24 H 0.2567 -0.2528 1.1010 0.393 Uiso 1 1 calc R . .
C25 C 0.2917(14) -0.167(2) 1.015(3) 0.325(10) Uani 1 1 d DU . .
H25 H 0.2743 -0.1813 0.9530 0.390 Uiso 1 1 calc R . .
C26 C 0.3283(14) -0.103(3) 1.020(3) 0.314(10) Uani 1 1 d DU . .
H26 H 0.3348 -0.0755 0.9625 0.376 Uiso 1 1 calc R . .
N1 N 0.5969(3) 0.4386(6) 0.8393(6) 0.068(2) Uani 1 1 d . . .
O1 O 0.3874(2) 0.1807(4) 0.9539(5) 0.0631(18) Uani 1 1 d . . .
O2 O 0.3859(2) 0.3137(5) 1.0266(6) 0.082(2) Uani 1 1 d . . .
O3 O 0.29551(19) 0.0846(4) 0.9245(4) 0.0498(14) Uani 1 1 d . . .
O4 O 0.2674(2) 0.3353(4) 1.0564(4) 0.0512(14) Uani 1 1 d . . .
O5 O 0.3009(2) 0.2863(4) 0.8827(5) 0.064(2) Uani 1 1 d . . .
O6 O 0.2697(2) 0.1433(4) 1.1460(5) 0.0632(18) Uani 1 1 d . . .
O7 O 0.3546(14) 0.265(2) 1.208(3) 0.101(9) Uani 0.50 1 d PDU . .
O7A O 0.3503(13) 0.255(3) 1.2028(16) 0.108(10) Uani 0.50 1 d PU . .
O8 O 0.3632(3) 0.0836(6) 1.1235(6) 0.098(3) Uani 1 1 d . . .
O9 O 0.3769(8) -0.0627(16) 1.2836(17) 0.285(8) Uani 1 1 d DU . .
H9 H 0.3720 -0.0833 1.3370 0.428 Uiso 1 1 calc R . .
C17 C 0.3318(13) 0.293(2) 1.273(2) 0.147(8) Uani 0.50 1 d PDU A .
N2 N 0.3606(11) 0.345(2) 1.352(2) 0.150(7) Uani 0.50 1 d PDU . .
C18 C 0.3788(14) 0.393(2) 1.443(2) 0.159(10) Uani 0.50 1 d PDU A 1
H18A H 0.4024 0.4367 1.4303 0.239 Uiso 0.50 1 calc PR A 1
H18B H 0.3932 0.3505 1.4922 0.239 Uiso 0.50 1 calc PR A 1
H18C H 0.3530 0.4241 1.4665 0.239 Uiso 0.50 1 calc PR A 1
C19 C 0.3234(13) 0.391(3) 1.395(3) 0.168(10) Uani 0.50 1 d PDU A 2
H19A H 0.3380 0.4294 1.4486 0.251 Uiso 0.50 1 calc PR A 2
H19B H 0.3034 0.3468 1.4200 0.251 Uiso 0.50 1 calc PR A 2
H19C H 0.3043 0.4276 1.3453 0.251 Uiso 0.50 1 calc PR A 2
H16 H 0.599(7) 0.316(11) 0.906(9) 0.201 Uiso 1 1 d D . .
Eu1 Eu 0.317883(12) 0.21057(2) 1.03755(3) 0.03519(18) Uani 1 1 d . . .

loop_
_atom_site_aniso_label
_atom_site_aniso_U_11
_atom_site_aniso_U_22
_atom_site_aniso_U_33
_atom_site_aniso_U_23
_atom_site_aniso_U_13
_atom_site_aniso_U_12
C1 0.033(4) 0.086(7) 0.054(6) 0.001(5) 0.017(4) 0.009(5)
C2 0.041(5) 0.081(7) 0.067(6) -0.006(5) 0.018(5) -0.011(5)
C3 0.086(9) 0.094(9) 0.143(13) -0.008(8) 0.080(9) -0.019(7)
C4 0.075(8) 0.084(8) 0.164(13) -0.008(9) 0.074(9) -0.008(7)
C5 0.069(7) 0.100(8) 0.084(8) -0.031(7) 0.043(6) -0.020(7)
C6 0.064(7) 0.102(9) 0.107(9) -0.034(7) 0.046(7) -0.025(6)
C7 0.051(6) 0.096(9) 0.099(8) -0.028(7) 0.033(6) -0.011(6)
C8 0.059(7) 0.106(10) 0.093(8) -0.034(7) 0.030(6) -0.027(7)
C9 0.051(5) 0.036(4) 0.054(5) -0.008(4) 0.024(4) -0.001(4)
C10 0.033(4) 0.043(4) 0.048(4) -0.007(4) 0.017(4) -0.005(3)
C11 0.036(4) 0.044(4) 0.053(5) -0.013(4) 0.025(4) -0.009(4)
C12 0.049(5) 0.058(5) 0.058(5) -0.022(4) 0.034(4) -0.015(4)
C13 0.047(5) 0.089(7) 0.053(5) -0.043(5) 0.027(4) -0.026(5)
C14 0.036(4) 0.070(6) 0.079(6) -0.027(5) 0.034(5) -0.012(4)
C15 0.038(4) 0.054(5) 0.059(5) -0.021(4) 0.031(4) -0.005(4)
C16 0.043(5) 0.083(7) 0.062(6) -0.030(5) 0.025(5) -0.017(5)
C20 0.308(12) 0.306(11) 0.309(12) 0.002(5) 0.053(5) -0.001(5)
C21 0.306(10) 0.305(10) 0.304(9) 0.000(5) 0.051(5) 0.001(5)
C22 0.291(10) 0.291(10) 0.292(9) -0.003(5) 0.052(5) 0.003(5)
C23 0.300(10) 0.296(10) 0.303(10) 0.001(5) 0.051(5) 0.001(5)
C24 0.329(11) 0.329(11) 0.324(11) 0.000(5) 0.050(5) -0.006(5)
C25 0.327(11) 0.326(11) 0.323(10) 0.002(5) 0.052(5) -0.004(5)
C26 0.314(10) 0.314(10) 0.311(10) 0.000(5) 0.045(5) -0.001(5)
N1 0.042(4) 0.082(6) 0.089(6) -0.034(5) 0.035(4) -0.019(4)
O1 0.061(4) 0.049(3) 0.090(5) 0.007(3) 0.044(4) 0.005(3)
O2 0.050(4) 0.099(5) 0.106(6) -0.042(5) 0.039(4) -0.044(4)
O3 0.033(3) 0.044(3) 0.075(4) -0.017(3) 0.018(3) -0.006(2)
O4 0.041(3) 0.047(3) 0.070(4) -0.019(3) 0.020(3) -0.004(3)
O5 0.051(4) 0.081(5) 0.069(4) 0.038(3) 0.034(3) 0.020(3)
O6 0.042(3) 0.083(4) 0.075(4) 0.033(4) 0.040(3) 0.013(3)
O7 0.10(2) 0.055(11) 0.14(2) -0.004(12) -0.006(15) 0.006(11)
O7A 0.096(18) 0.19(3) 0.026(8) 0.003(11) -0.022(9) -0.055(16)
O8 0.100(6) 0.091(6) 0.112(6) 0.039(5) 0.045(5) 0.051(5)
O9 0.284(9) 0.291(9) 0.281(8) 0.009(5) 0.048(5) -0.001(5)
C17 0.146(10) 0.148(10) 0.145(9) 0.001(5) 0.023(5) -0.001(5)
N2 0.158(9) 0.148(9) 0.143(8) -0.007(5) 0.021(5) -0.001(5)
C18 0.159(11) 0.162(11) 0.157(10) -0.004(5) 0.025(5) -0.003(5)
C19 0.168(11) 0.168(11) 0.166(11) -0.001(5) 0.026(5) 0.002(5)
Eu1 0.0263(2) 0.0398(3) 0.0427(3) 0.00179(17) 0.01518(17) -0.00275(16)

loop_
_atom_type_symbol
_atom_type_description
_atom_type_scat_dispersion_real
_atom_type_scat_dispersion_imag
_atom_type_scat_source
C C 0.0033 0.0016 'International Tables Vol C Tables 4.2.6.8 and 6.1.1.4'
H H 0.0000 0.0000 'International Tables Vol C Tables 4.2.6.8 and 6.1.1.4'
N N 0.0061 0.0033 'International Tables Vol C Tables 4.2.6.8 and 6.1.1.4'
O O 0.0106 0.0060 'International Tables Vol C Tables 4.2.6.8 and 6.1.1.4'
Eu Eu -0.1578 3.6682 'International Tables Vol C Tables 4.2.6.8 and 6.1.1.4'

loop_
_geom_angle_atom_site_label_1
_geom_angle_atom_site_label_2
_geom_angle_atom_site_label_3
_geom_angle
_geom_angle_site_symmetry_1
_geom_angle_site_symmetry_3
O2 C1 O1 121.6(8) . .
O2 C1 C2 119.1(10) . .
O1 C1 C2 119.3(8) . .
O2 C1 Eu1 61.0(5) . .
O1 C1 Eu1 60.7(4) . .
C2 C1 Eu1 177.0(7) . .
C7 C2 C3 119.9(9) . .
C7 C2 C1 120.7(9) . .
C3 C2 C1 119.4(9) . .
C4 C3 C2 120.7(11) . .
C4 C3 H3 119.7 . .
C2 C3 H3 119.7 . .
C3 C4 C5 120.3(12) . .
C3 C4 H4 119.9 . .
C5 C4 H4 119.9 . .
C6 C5 C4 119.3(9) . .
C6 C5 C8 124.4(11) . .
C4 C5 C8 116.2(11) . .
C5 C6 C7 118.3(11) . .
C5 C6 H6 120.9 . .
C7 C6 H6 120.9 . .
C2 C7 C6 121.4(10) . .
C2 C7 H7 119.3 . .
C6 C7 H7 119.3 . .
N1 C8 C5 118.0(11) . .
N1 C8 H16 116(10) . .
C5 C8 H16 91(10) . .
O3 C9 O4 120.7(8) . 7_557
O3 C9 C10 119.1(7) . .
O4 C9 C10 120.1(7) 7_557 .
O3 C9 Eu1 55.8(4) . .
O4 C9 Eu1 65.0(4) 7_557 .
C10 C9 Eu1 171.8(6) . .
C11 C10 C15 119.8(7) . .
C11 C10 C9 120.4(6) . .
C15 C10 C9 119.8(7) . .
C10 C11 C12 120.4(7) . .
C10 C11 H11 119.8 . .
C12 C11 H11 119.8 . .
C11 C12 C13 120.2(7) . .
C11 C12 C16 121.3(7) . .
C13 C12 C16 118.5(8) . .
C14 C13 C12 118.9(8) 3_445 .
C14 C13 H13 120.6 3_445 .
C12 C13 H13 120.6 . .
C15 C14 N1 119.3(7) 3 .
C15 C14 C13 119.5(7) 3 3
N1 C14 C13 121.2(8) . 3
C14 C15 C10 121.0(7) 3_445 .
C14 C15 H15 119.5 3_445 .
C10 C15 H15 119.5 . .
O6 C16 O5 124.6(8) 6 4_546
O6 C16 C12 118.4(8) 6 .
O5 C16 C12 116.9(7) 4_546 .
O8 C20 C21 120(3) . .
O8 C20 H20A 107.3 . .
C21 C20 H20A 107.3 . .
O8 C20 H20B 107.3 . .
C21 C20 H20B 107.3 . .
H20A C20 H20B 106.9 . .
C26 C21 C22 125(3) . .
C26 C21 C20 108(4) . .
C22 C21 C20 124(4) . .
C23 C22 C21 104(3) . .
C23 C22 O9 143(4) . .
C21 C22 O9 111(4) . .
C22 C23 C24 141(4) . .
C22 C23 H23 109.6 . .
C24 C23 H23 109.6 . .
C25 C24 C23 107(4) . .
C25 C24 H24 126.4 . .
C23 C24 H24 126.4 . .
C26 C25 C24 122(4) . .
C26 C25 H25 119.2 . .
C24 C25 H25 119.2 . .
C25 C26 C21 121(4) . .
C25 C26 H26 119.4 . .
C21 C26 H26 119.4 . .
C8 N1 C14 115.9(8) . .
C1 O1 Eu1 92.7(5) . .
C1 O2 Eu1 92.8(6) . .
C9 O3 Eu1 98.9(5) . .
C9 O4 Eu1 162.2(6) 7_557 .
C9 O4 Eu1 89.3(5) 7_557 7_557
Eu1 O4 Eu1 105.7(2) . 7_557
C16 O5 Eu1 139.1(6) 4_556 .
C16 O6 Eu1 134.4(6) 6_556 .
C17 O7 Eu1 125(3) . .
C17 O7A Eu1 133(3) . .
C20 O8 Eu1 135.7(19) . .
C22 O9 H9 109.5 . .
O7 C17 O7A 9(3) . .
O7 C17 N2 114(3) . .
O7A C17 N2 122(3) . .
C17 N2 C18 165(3) . .
C17 N2 C19 101(3) . .
C18 N2 C19 67(2) . .
N2 C18 H18A 109.5 . .
N2 C18 H18B 109.5 . .
H18A C18 H18B 109.5 . .
N2 C18 H18C 109.5 . .
H18A C18 H18C 109.5 . .
H18B C18 H18C 109.5 . .
N2 C19 H19A 109.5 . .
N2 C19 H19B 109.5 . .
H19A C19 H19B 109.5 . .
N2 C19 H19C 109.5 . .
H19A C19 H19C 109.5 . .
H19B C19 H19C 109.5 . .
O4 Eu1 O5 72.2(2) . .
O4 Eu1 O6 80.7(2) . .
O5 Eu1 O6 134.1(2) . .
O4 Eu1 O3 124.1(2) . .
O5 Eu1 O3 78.3(2) . .
O6 Eu1 O3 87.8(2) . .
O4 Eu1 O7A 80.2(10) . .
O5 Eu1 O7A 134.9(9) . .
O6 Eu1 O7A 72.4(9) . .
O3 Eu1 O7A 146.3(10) . .
O4 Eu1 O7 79.6(7) . .
O5 Eu1 O7 132.0(8) . .
O6 Eu1 O7 75.5(9) . .
O3 Eu1 O7 148.7(7) . .
O7A Eu1 O7 3.2(17) . .
O4 Eu1 O8 144.7(2) . .
O5 Eu1 O8 143.1(2) . .
O6 Eu1 O8 72.2(2) . .
O3 Eu1 O8 77.6(3) . .
O7A Eu1 O8 70.5(10) . .
O7 Eu1 O8 72.2(7) . .
O4 Eu1 O1 136.8(2) . .
O5 Eu1 O1 74.4(2) . .
O6 Eu1 O1 142.4(2) . .
O3 Eu1 O1 73.5(2) . .
O7A Eu1 O1 105.9(9) . .
O7 Eu1 O1 104.2(9) . .
O8 Eu1 O1 72.1(2) . .
O4 Eu1 O2 91.2(2) . .
O5 Eu1 O2 72.8(3) . .
O6 Eu1 O2 145.2(2) . .
O3 Eu1 O2 123.7(2) . .
O7A Eu1 O2 72.9(9) . .
O7 Eu1 O2 69.7(9) . .
O8 Eu1 O2 98.3(3) . .
O1 Eu1 O2 52.8(2) . .
O4 Eu1 O4 74.3(2) . 7_557
O5 Eu1 O4 69.4(2) . 7_557
O6 Eu1 O4 67.9(2) . 7_557
O3 Eu1 O4 51.00(17) . 7_557
O7A Eu1 O4 135.5(9) . 7_557
O7 Eu1 O4 137.7(9) . 7_557
O8 Eu1 O4 113.9(3) . 7_557
O1 Eu1 O4 117.7(2) . 7_557
O2 Eu1 O4 142.1(3) . 7_557
O4 Eu1 C1 114.1(3) . .
O5 Eu1 C1 70.8(2) . .
O6 Eu1 C1 155.1(2) . .
O3 Eu1 C1 98.6(3) . .
O7A Eu1 C1 89.9(9) . .
O7 Eu1 C1 87.3(9) . .
O8 Eu1 C1 85.6(3) . .
O1 Eu1 C1 26.6(3) . .
O2 Eu1 C1 26.2(3) . .
O4 Eu1 C1 133.8(2) 7_557 .
O4 Eu1 C9 99.6(2) . .
O5 Eu1 C9 73.1(2) . .
O6 Eu1 C9 75.9(2) . .
O3 Eu1 C9 25.35(19) . .
O7A Eu1 C9 147.9(9) . .
O7 Eu1 C9 151.1(9) . .
O8 Eu1 C9 95.2(3) . .
O1 Eu1 C9 96.1(2) . .
O2 Eu1 C9 138.9(2) . .
O4 Eu1 C9 25.69(19) 7_557 .
C1 Eu1 C9 118.3(3) . .

loop_
_geom_bond_atom_site_label_1
_geom_bond_atom_site_label_2
_geom_bond_distance
_geom_bond_site_symmetry_2
C1 O2 1.249(11) .
C1 O1 1.265(12) .
C1 C2 1.488(12) .
C1 Eu1 2.822(9) .
C2 C7 1.356(14) .
C2 C3 1.417(15) .
C3 C4 1.354(15) .
C3 H3 0.9300 .
C4 C5 1.424(18) .
C4 H4 0.9300 .
C5 C6 1.414(16) .
C5 C8 1.472(14) .
C6 C7 1.416(13) .
C6 H6 0.9300 .
C7 H7 0.9300 .
C8 N1 1.360(14) .
C8 H16 1.01(2) .
C9 O3 1.256(10) .
C9 O4 1.257(9) 7_557
C9 C10 1.482(11) .
C9 Eu1 2.898(9) .
C10 C11 1.373(10) .
C10 C15 1.406(10) .
C11 C12 1.383(11) .
C11 H11 0.9300 .
C12 C13 1.417(11) .
C12 C16 1.482(11) .
C13 C14 1.408(11) 3_445
C13 H13 0.9300 .
C14 C15 1.369(11) 3
C14 N1 1.405(10) .
C14 C13 1.408(11) 3
C15 C14 1.369(11) 3_445
C15 H15 0.9300 .
C16 O6 1.244(10) 6
C16 O5 1.267(10) 4_546
C20 O8 1.25(4) .
C20 C21 1.506(5) .
C20 H20A 0.9700 .
C20 H20B 0.9700 .
C21 C26 1.391(5) .
C21 C22 1.394(5) .
C22 C23 1.388(5) .
C22 O9 1.449(5) .
C23 C24 1.394(5) .
C23 H23 0.9300 .
C24 C25 1.392(5) .
C24 H24 0.9300 .
C25 C26 1.390(5) .
C25 H25 0.9300 .
C26 H26 0.9300 .
O1 Eu1 2.465(6) .
O2 Eu1 2.471(6) .
O3 Eu1 2.426(5) .
O4 C9 1.257(9) 7_557
O4 Eu1 2.360(6) .
O4 Eu1 2.627(6) 7_557
O5 C16 1.267(10) 4_556
O5 Eu1 2.366(6) .
O6 C16 1.244(10) 6_556
O6 Eu1 2.382(5) .
O7 C17 1.251(5) .
O7 Eu1 2.52(4) .
O7A C17 1.29(6) .
O7A Eu1 2.38(2) .
O8 Eu1 2.451(7) .
O9 H9 0.8200 .
C17 N2 1.450(5) .
N2 C18 1.449(5) .
N2 C19 1.452(5) .
C18 H18A 0.9600 .
C18 H18B 0.9600 .
C18 H18C 0.9600 .
C19 H19A 0.9600 .
C19 H19B 0.9600 .
C19 H19C 0.9600 .
Eu1 O4 2.627(6) 7_557

loop_
_platon_squeeze_void_nr
_platon_squeeze_void_average_x
_platon_squeeze_void_average_y
_platon_squeeze_void_average_z
_platon_squeeze_void_volume
_platon_squeeze_void_count_electrons
_platon_squeeze_void_content
1 0.000 0.500 -0.008 548 91 ' '
2 0.500 1.000 -0.014 548 91 ' '
